data_4030266
loop_
_publ_author_name
'Meerschaut, A.'
'Guemas, L.'
'Auriel, C.'
'Rouxel, J.'

_publ_section_title
;
 Preparation, structure determination and transport properties of a new
 misfit layer compound : (PbS1.14)(NbS2)2
;
_journal_name_full 'European Journal of Solid State and Inorganic Chemistry'
_journal_page_first 557
_journal_page_last 570
_journal_volume 27
_journal_year 1990
_chemical_formula_sum 'Nb2 Pb1.14 S5.14'
_chemical_formula_weight 586.835
_space_group_IT_number 36
_symmetry_cell_setting orthorhombic
_symmetry_Int_Tables_number 36
_symmetry_space_group_name_Hall 'C 2c -2'
_symmetry_space_group_name_H-M 'C m c 21'
_cell_angle_alpha 90
_cell_angle_beta 90
_cell_angle_gamma 90
_cell_formula_units_Z 4
_cell_length_a 3.3263(9)
_cell_length_b 5.776(2)
_cell_length_c 35.876(13)
_cell_volume 689.3(4)
_diffrn_ambient_temperature 293
_diffrn_radiation_probe x-ray
_diffrn_radiation_type MoK\a
_diffrn_radiation_wavelength 0.71069
_exptl_absorpt_coefficient_mu 30.996
_exptl_crystal_density_diffrn 5.517
_refine_ls_number_parameters 20
_refine_ls_number_reflns 137
_refine_ls_R_factor_gt 0.054
_refine_ls_wR_factor_gt 0.066
_cod_data_source_file EJSSIC-1990-27-557-570.cif
_cod_data_source_block (PbS1.14)(NbS2)2
_cod_database_code 4030266

loop_
_symmetry_equiv_pos_site_id
_symmetry_equiv_pos_as_xyz
1 x,y,z
2 -x,-y,1/2+z
3 -x,y,z
4 x,-y,1/2+z
5 1/2+x,1/2+y,z
6 1/2-x,1/2-y,1/2+z
7 1/2-x,1/2+y,z
8 1/2+x,1/2-y,1/2+z

loop_
_atom_site_label
_atom_site_type_symbol
_atom_site_thermal_displace_type
_atom_site_fract_x
_atom_site_fract_y
_atom_site_fract_z
_atom_site_occupancy
_atom_site_U_iso_or_equiv
Pb1 Pb Uiso 0.00000 0.3328(9) 0.28710(10) 0.540 0.0367(13)
Pb2 Pb Uiso 0.00000 0.3327(9) 0.37960(10) 0.540 0.038(10)
Nb1 Nb Uiso 0.00000 0.2415(5) 0.00000 1.000 0.0108(8)
Nb2 Nb Uiso 0.00000 -0.0919(5) 0.16640(10) 1.000 0.0142(9)
S1 S Uiso 0.00000 -0.0930(10) 0.0435(3) 1.000 0.013(3)
S2 S Uiso 0.00000 -0.090(2) -0.0435(3) 1.000 0.011(3)
S3 S Uiso 0.00000 0.569(2) 0.2103(3) 1.000 0.018(4)
S4 S Uiso 0.00000 0.579(2) 0.1228(3) 1.000 0.017(3)
S11 S Uiso 0.00000 0.839(6) 0.3044(9) 0.540 0.041(9)
S22 S Uiso 0.00000 0.844(6) 0.3601(9) 0.540 0.043(10)

loop_
_atom_type_symbol
_atom_type_description
_atom_type_scat_dispersion_real
_atom_type_scat_dispersion_imag
_atom_type_scat_source
Nb Nb -2.0727 0.6215 ' International Tables Vol C Tables 4.2.6.8 and 6.1.1.4'
Pb Pb -3.3944 10.1111 ' International Tables Vol C Tables 4.2.6.8 and 6.1.1.4'
S S 0.1246 0.1234 ' International Tables Vol C Tables 4.2.6.8 and 6.1.1.4'

loop_
_geom_angle_atom_site_label_1
_geom_angle_atom_site_label_2
_geom_angle_atom_site_label_3
_geom_angle
_geom_angle_site_symmetry_1
_geom_angle_site_symmetry_3
_geom_angle_publ_flag
S3 Pb1 S11 75.6(7) . . yes
S3 Pb1 S11 128.6(7) . 1_545 yes
S3 Pb1 S11 107.7(10) . 5_445 yes
S3 Pb1 S22 138.3(5) . 5_445 yes
S3 Pb1 S11 107.7(10) . 5_545 yes
S3 Pb1 S22 138.3(5) . 5_545 yes
S11 Pb1 S11 155.7(9) . 1_545 yes
S11 Pb1 S11 84.7(11) . 5_445 yes
S11 Pb1 S22 78.7(8) . 5_445 yes
S11 Pb1 S11 84.7(11) . 5_545 yes
S11 Pb1 S22 78.7(8) . 5_545 yes
S11 Pb1 S11 86.9(11) 1_545 5_445 yes
S11 Pb1 S22 80.9(8) 1_545 5_445 yes
S11 Pb1 S11 86.9(11) 1_545 5_545 yes
S11 Pb1 S22 80.9(8) 1_545 5_545 yes
S11 Pb1 S22 37.1(10) 5_445 5_445 yes
S11 Pb1 S11 139.0(14) 5_445 5_545 yes
S11 Pb1 S22 101.9(10) 5_445 5_545 yes
S11 Pb1 S22 101.9(10) 5_545 5_445 yes
S22 Pb1 S22 64.8(5) 5_445 5_545 yes
S11 Pb1 S22 37.1(10) 5_545 5_545 yes
S22 Pb2 S22 152.8(9) . 1_545 yes
S2 Pb2 S22 130.3(7) 2_555 . yes
S11 Pb2 S22 78.0(8) 5_445 . yes
S22 Pb2 S22 82.9(11) . 5_445 yes
S11 Pb2 S22 78.0(8) 5_545 . yes
S22 Pb2 S22 82.9(11) . 5_545 yes
S2 Pb2 S22 77.0(7) 2_555 1_545 yes
S11 Pb2 S22 78.8(8) 5_445 1_545 yes
S22 Pb2 S22 86.7(11) 1_545 5_445 yes
S11 Pb2 S22 78.8(8) 5_545 1_545 yes
S22 Pb2 S22 86.7(11) 1_545 5_545 yes
S2 Pb2 S11 139.8(5) 2_555 5_445 yes
S2 Pb2 S22 111.2(10) 2_555 5_445 yes
S2 Pb2 S11 139.8(5) 2_555 5_545 yes
S2 Pb2 S22 111.2(10) 2_555 5_545 yes
S11 Pb2 S22 35.6(10) 5_445 5_445 yes
S11 Pb2 S11 63.3(4) 5_445 5_545 yes
S11 Pb2 S22 98.8(10) 5_445 5_545 yes
S11 Pb2 S22 98.8(10) 5_545 5_445 yes
S22 Pb2 S22 134.2(14) 5_445 5_545 yes
S11 Pb2 S22 35.6(10) 5_545 5_545 yes
S1 Nb1 S2 78.1(3) . . yes
S1 Nb1 S1 84.5(2) . 5_455 yes
S1 Nb1 S2 134.5(2) . 5_455 yes
S1 Nb1 S1 84.5(2) . 5_555 yes
S1 Nb1 S2 134.5(2) . 5_555 yes
S1 Nb1 S2 134.29(16) 5_455 . yes
S2 Nb1 S2 84.6(3) . 5_455 yes
S1 Nb1 S2 134.29(16) 5_555 . yes
S2 Nb1 S2 84.6(3) . 5_555 yes
S1 Nb1 S2 78.1(3) 5_455 5_455 yes
S1 Nb1 S1 84.5(2) 5_455 5_555 yes
S1 Nb1 S2 134.2(3) 5_455 5_555 yes
S1 Nb1 S2 134.2(3) 5_555 5_455 yes
S2 Nb1 S2 84.2(2) 5_455 5_555 yes
S1 Nb1 S2 78.1(3) 5_555 5_555 yes
S3 Nb2 S4 78.3(4) 1_545 1_545 yes
S3 Nb2 S3 83.9(3) 1_545 5_445 yes
S3 Nb2 S4 134.7(2) 1_545 5_445 yes
S3 Nb2 S3 83.9(3) 1_545 5_545 yes
S3 Nb2 S4 134.7(2) 1_545 5_545 yes
S3 Nb2 S4 134.0(2) 5_445 1_545 yes
S4 Nb2 S4 84.7(3) 1_545 5_445 yes
S3 Nb2 S4 134.0(2) 5_545 1_545 yes
S4 Nb2 S4 84.7(3) 1_545 5_545 yes
S3 Nb2 S4 78.6(3) 5_445 5_445 yes
S3 Nb2 S3 84.6(3) 5_445 5_545 yes
S3 Nb2 S4 134.5(4) 5_445 5_545 yes
S3 Nb2 S4 134.5(4) 5_545 5_445 yes
S4 Nb2 S4 83.9(3) 5_445 5_545 yes
S3 Nb2 S4 78.6(3) 5_545 5_545 yes
Nb1 S1 Nb1 84.5(3) . 5_445 yes
Nb1 S1 Nb1 84.5(3) . 5_545 yes
Nb1 S1 Nb1 84.5(3) 5_445 5_545 yes
Pb2 S2 Nb1 156.1(5) 2_554 . yes
Nb1 S2 Nb1 84.6(3) . 5_445 yes
Nb1 S2 Nb1 84.6(3) . 5_545 yes
Pb2 S2 Nb1 112.5(3) 2_554 5_445 yes
Pb2 S2 Nb1 112.5(3) 2_554 5_545 yes
Nb1 S2 Nb1 84.2(3) 5_445 5_545 yes
Pb1 S3 Nb2 155.2(5) . 1_565 yes
Pb1 S3 Nb2 113.8(3) . 5_455 yes
Pb1 S3 Nb2 113.8(3) . 5_555 yes
Nb2 S3 Nb2 83.9(3) 1_565 5_455 yes
Nb2 S3 Nb2 83.9(3) 1_565 5_555 yes
Nb2 S3 Nb2 84.6(4) 5_455 5_555 yes
Nb2 S4 Nb2 84.7(3) 1_565 5_455 yes
Nb2 S4 Nb2 84.7(3) 1_565 5_555 yes
Nb2 S4 Nb2 83.9(3) 5_455 5_555 yes
Pb1 S11 S22 102.8(16) . . yes
Pb1 S11 Pb1 155.7(12) . 1_565 yes
Pb1 S11 Pb1 84.7(11) . 5_455 yes
Pb1 S11 Pb2 99.5(9) . 5_455 yes
Pb1 S11 Pb1 84.7(11) . 5_555 yes
Pb1 S11 Pb2 99.5(9) . 5_555 yes
Pb1 S11 S22 101.5(16) 1_565 . yes
Pb1 S11 S22 110.5(10) 5_455 . yes
Pb2 S11 S22 31.7(3) 5_455 . yes
Pb1 S11 S22 110.5(10) 5_555 . yes
Pb2 S11 S22 31.7(3) 5_555 . yes
Pb1 S11 Pb1 86.9(11) 1_565 5_455 yes
Pb1 S11 Pb2 101.1(9) 1_565 5_455 yes
Pb1 S11 Pb1 86.9(11) 1_565 5_555 yes
Pb1 S11 Pb2 101.1(9) 1_565 5_555 yes
Pb1 S11 Pb2 78.8(7) 5_455 5_455 yes
Pb1 S11 Pb1 139(2) 5_455 5_555 yes
Pb1 S11 Pb2 142.1(13) 5_455 5_555 yes
Pb1 S11 Pb2 142.1(13) 5_555 5_455 yes
Pb2 S11 Pb2 63.3(6) 5_455 5_555 yes
Pb1 S11 Pb2 78.8(7) 5_555 5_555 yes
Pb2 S22 S11 102.5(16) . . yes
Pb2 S22 Pb2 152.8(12) . 1_565 yes
Pb1 S22 Pb2 100.0(9) 5_455 . yes
Pb2 S22 Pb2 82.9(11) . 5_455 yes
Pb1 S22 Pb2 100.0(9) 5_555 . yes
Pb2 S22 Pb2 82.9(11) . 5_555 yes
Pb2 S22 S11 104.8(17) 1_565 . yes
Pb1 S22 S11 32.4(3) 5_455 . yes
Pb2 S22 S11 112.8(10) 5_455 . yes
Pb1 S22 S11 32.4(3) 5_555 . yes
Pb2 S22 S11 112.8(10) 5_555 . yes
Pb1 S22 Pb2 102.9(9) 5_455 1_565 yes
Pb2 S22 Pb2 86.7(11) 1_565 5_455 yes
Pb1 S22 Pb2 102.9(9) 5_555 1_565 yes
Pb2 S22 Pb2 86.7(11) 1_565 5_555 yes
Pb1 S22 Pb2 80.4(6) 5_455 5_455 yes
Pb1 S22 Pb1 64.8(6) 5_455 5_555 yes
Pb1 S22 Pb2 145.1(13) 5_455 5_555 yes
Pb1 S22 Pb2 145.1(13) 5_555 5_455 yes
Pb2 S22 Pb2 134.2(19) 5_455 5_555 yes
Pb1 S22 Pb2 80.4(6) 5_555 5_555 yes

loop_
_geom_bond_atom_site_label_1
_geom_bond_atom_site_label_2
_geom_bond_distance
_geom_bond_site_symmetry_2
_geom_bond_publ_flag
Pb1 S3 3.075(12) . yes
Pb1 S11 2.99(3) . yes
Pb1 S11 2.92(3) 1_545 yes
Pb1 S11 1.776(12) 5_445 yes
Pb1 S22 3.10(3) 5_445 yes
Pb1 S11 1.776(12) 5_545 yes
Pb1 S22 3.10(3) 5_545 yes
Pb2 S22 3.04(3) . yes
Pb2 S22 2.91(3) 1_545 yes
Pb2 S2 3.095(12) 2_555 yes
Pb2 S11 3.17(3) 5_445 yes
Pb2 S22 1.806(12) 5_445 yes
Pb2 S11 3.17(3) 5_545 yes
Pb2 S22 1.806(12) 5_545 yes
Nb1 S1 2.484(8) . yes
Nb1 S2 2.470(11) . yes
Nb1 S1 2.473(7) 5_455 yes
Nb1 S2 2.480(8) 5_455 yes
Nb1 S1 2.473(7) 5_555 yes
Nb1 S2 2.480(8) 5_555 yes
Nb2 S3 2.513(12) 1_545 yes
Nb2 S4 2.462(12) 1_545 yes
Nb2 S3 2.472(9) 5_445 yes
Nb2 S4 2.487(9) 5_445 yes
Nb2 S3 2.472(9) 5_545 yes
Nb2 S4 2.487(9) 5_545 yes
S11 S22 2.00(5) . yes

loop_
_geom_torsion_atom_site_label_1
_geom_torsion_atom_site_label_2
_geom_torsion_atom_site_label_3
_geom_torsion_atom_site_label_4
_geom_torsion
_geom_torsion_publ_flag
S3 Pb1 S11 S22 -180.00(1) no
Pb1 S11 S22 Pb2 0.00 no
